data_4061273
loop_
_publ_author_name
'Ionkin, Alex S.'
'Marshall, William J.'

_publ_section_title
;
 Rare Organometallic Complex of Divalent, Four-Coordinate Iridium:
 Synthesis, Structural Characterization, and First Insights into Reactivity
;
_journal_coden_ASTM ORGND7
_journal_issue 25
_journal_name_full Organometallics
_journal_page_first 6031
_journal_page_last 6041
_journal_paper_doi 10.1021/om049444k
_journal_volume 23
_journal_year 2004
_chemical_formula_sum 'C24 H39 F12 Ir O2 P2'
_chemical_formula_weight 841.69
_space_group_IT_number 2
_symmetry_cell_setting triclinic
_symmetry_space_group_name_Hall '-P 1'
_symmetry_space_group_name_H-M 'P -1'
_cell_angle_alpha 65.715(2)
_cell_angle_beta 75.941(2)
_cell_angle_gamma 65.218(2)
_cell_formula_units_Z 1
_cell_length_a 8.8560(9)
_cell_length_b 9.3124(9)
_cell_length_c 11.1189(11)
_cell_measurement_temperature 173(2)
_cell_volume 756.11(13)
_diffrn_ambient_temperature 173(2)
_exptl_crystal_density_diffrn 1.849
_cod_depositor_comments
;
The following automatic conversions were performed:
'_symmetry_cell_setting' value 'Triclinic' changed to 'triclinic'
according to '/home/saulius/struct/CIF-dictionaries/cif_core.dic'
dictionary named 'cif_core.dic' version 2.4.1 from 2010-06-29.

Automatic conversion script
Id: cif_fix_enum 1527 2010-12-29 10:47:43Z saulius 
;
_cod_database_code 4061273

loop_
_symmetry_equiv_pos_as_xyz
'x, y, z'
'-x, -y, -z'

loop_
_atom_site_label
_atom_site_type_symbol
_atom_site_fract_x
_atom_site_fract_y
_atom_site_fract_z
_atom_site_U_iso_or_equiv
_atom_site_adp_type
_atom_site_occupancy
_atom_site_symmetry_multiplicity
_atom_site_calc_flag
_atom_site_refinement_flags
_atom_site_disorder_assembly
_atom_site_disorder_group
P1 P 0.14675(17) -0.18941(15) 0.18049(12) 0.0315(3) Uani 1 1 d . . .
F1 F 0.0191(5) 0.2179(4) 0.1918(4) 0.0617(10) Uani 1 1 d . A .
O1 O -0.1759(4) 0.0801(4) 0.1392(3) 0.0342(8) Uani 1 1 d . . .
Ir1 Ir 0.0000 0.0000 0.0000 0.02416(10) Uani 1 2 d S . .
F2 F -0.2426(5) 0.3370(4) 0.2294(4) 0.0779(12) Uani 1 1 d . A .
F3 F -0.0908(5) 0.1747(4) 0.3913(3) 0.0701(11) Uani 1 1 d . A .
C3 C -0.1130(8) 0.1930(7) 0.2697(6) 0.0505(16) Uani 1 1 d . . .
F4 F -0.3164(5) -0.1163(6) 0.3613(3) 0.0772(12) Uani 1 1 d . A .
C4 C -0.2926(8) 0.0180(9) 0.3578(6) 0.0568(17) Uani 1 1 d . . .
C5 C 0.3661(7) -0.2323(10) 0.2029(6) 0.070(2) Uani 1 1 d . A .
F5 F -0.2794(5) -0.0093(6) 0.4841(3) 0.0755(12) Uani 1 1 d . A .
C6 C 0.3716(9) -0.0685(12) 0.1984(8) 0.095(3) Uani 1 1 d . . .
H6A H 0.4881 -0.0792 0.1913 0.142 Uiso 1 1 calc R A .
H6B H 0.3134 -0.0463 0.2796 0.142 Uiso 1 1 calc R . .
H6C H 0.3169 0.0251 0.1215 0.142 Uiso 1 1 calc R . .
F6 F -0.4328(4) 0.1501(6) 0.3222(4) 0.0932(15) Uani 1 1 d . A .
C7 C 0.4804(8) -0.2793(11) 0.0863(7) 0.089(3) Uani 1 1 d . . .
H7A H 0.5900 -0.2761 0.0849 0.134 Uiso 1 1 calc R A .
H7B H 0.4309 -0.1986 0.0032 0.134 Uiso 1 1 calc R . .
H7C H 0.4932 -0.3934 0.0964 0.134 Uiso 1 1 calc R . .
C8 C 0.4223(11) -0.3736(13) 0.3337(8) 0.147(5) Uani 1 1 d . . .
H8A H 0.5439 -0.4132 0.3326 0.220 Uiso 1 1 calc R A .
H8B H 0.3898 -0.4674 0.3457 0.220 Uiso 1 1 calc R . .
H8C H 0.3694 -0.3311 0.4067 0.220 Uiso 1 1 calc R . .
C1 C -0.1392(6) 0.0428(6) 0.2657(4) 0.0316(11) Uani 1 1 d . A .
C2 C 0.0147(6) -0.1194(6) 0.3179(4) 0.0345(12) Uani 1 1 d . A .
H2A H -0.0235 -0.2106 0.3836 0.041 Uiso 1 1 calc R . .
H2B H 0.0816 -0.0967 0.3628 0.041 Uiso 1 1 calc R . .
C9 C 0.065(2) -0.351(3) 0.184(2) 0.040(4) Uani 0.469(12) 1 d P A 1
C10 C -0.0754(14) -0.2080(12) 0.0868(9) 0.029(3) Uani 0.469(12) 1 d P A 1
H10A H -0.1860 -0.1789 0.1370 0.035 Uiso 0.469(12) 1 calc PR A 1
H10B H -0.0824 -0.2467 0.0184 0.035 Uiso 0.469(12) 1 calc PR A 1
C11 C 0.187(2) -0.460(3) 0.103(2) 0.051(5) Uani 0.469(12) 1 d P A 1
H11A H 0.1303 -0.5179 0.0838 0.077 Uiso 0.469(12) 1 calc PR A 1
H11B H 0.2828 -0.5438 0.1533 0.077 Uiso 0.469(12) 1 calc PR A 1
H11C H 0.2259 -0.3874 0.0192 0.077 Uiso 0.469(12) 1 calc PR A 1
C12 C -0.009(2) -0.4534(15) 0.3064(12) 0.053(4) Uani 0.469(12) 1 d P A 1
H12A H -0.0504 -0.5214 0.2842 0.080 Uiso 0.469(12) 1 calc PR A 1
H12B H -0.1019 -0.3781 0.3463 0.080 Uiso 0.469(12) 1 calc PR A 1
H12C H 0.0762 -0.5283 0.3694 0.080 Uiso 0.469(12) 1 calc PR A 1
C9' C 0.143(2) -0.395(2) 0.203(2) 0.049(5) Uani 0.531(12) 1 d P A 2
C10' C -0.0289(19) -0.3407(16) 0.1615(14) 0.051(4) Uani 0.531(12) 1 d P A 2
H10C H -0.0547 -0.4410 0.1810 0.077 Uiso 0.531(12) 1 calc PR A 2
H10D H -0.0314 -0.2757 0.0663 0.077 Uiso 0.531(12) 1 calc PR A 2
H10E H -0.1118 -0.2704 0.2105 0.077 Uiso 0.531(12) 1 calc PR A 2
C11' C 0.271(2) -0.483(2) 0.115(2) 0.051(5) Uani 0.531(12) 1 d P A 2
H11D H 0.2392 -0.5700 0.1122 0.076 Uiso 0.531(12) 1 calc PR A 2
H11E H 0.3803 -0.5353 0.1507 0.076 Uiso 0.531(12) 1 calc PR A 2
H11F H 0.2769 -0.4006 0.0259 0.076 Uiso 0.531(12) 1 calc PR A 2
C12' C 0.147(2) -0.5210(14) 0.3443(10) 0.068(5) Uani 0.531(12) 1 d P A 2
H12D H 0.1115 -0.6095 0.3481 0.103 Uiso 0.531(12) 1 calc PR A 2
H12E H 0.0706 -0.4625 0.4038 0.103 Uiso 0.531(12) 1 calc PR A 2
H12F H 0.2603 -0.5720 0.3718 0.103 Uiso 0.531(12) 1 calc PR A 2

loop_
_atom_site_aniso_label
_atom_site_aniso_U_11
_atom_site_aniso_U_22
_atom_site_aniso_U_33
_atom_site_aniso_U_23
_atom_site_aniso_U_13
_atom_site_aniso_U_12
P1 0.0394(7) 0.0284(6) 0.0170(6) -0.0095(5) -0.0071(5) 0.0005(5)
F1 0.089(3) 0.056(2) 0.054(2) -0.0188(18) -0.011(2) -0.037(2)
O1 0.0313(18) 0.045(2) 0.0158(16) -0.0140(14) -0.0046(14) 0.0005(15)
Ir1 0.02960(16) 0.02473(14) 0.01537(14) -0.00811(10) -0.00364(10) -0.00529(10)
F2 0.101(3) 0.044(2) 0.063(2) -0.0300(18) -0.036(2) 0.0235(19)
F3 0.117(3) 0.057(2) 0.039(2) -0.0266(17) -0.032(2) -0.010(2)
C3 0.069(4) 0.043(3) 0.031(3) -0.020(3) -0.018(3) 0.002(3)
F4 0.069(3) 0.133(4) 0.040(2) -0.021(2) 0.0090(19) -0.064(3)
C4 0.038(3) 0.091(5) 0.029(3) -0.024(3) 0.003(3) -0.013(3)
C5 0.035(3) 0.111(6) 0.046(4) -0.044(4) -0.019(3) 0.015(3)
F5 0.063(2) 0.134(4) 0.0225(18) -0.034(2) 0.0124(17) -0.031(2)
C6 0.050(4) 0.180(9) 0.102(7) -0.095(7) 0.004(4) -0.047(5)
F6 0.034(2) 0.141(4) 0.052(2) -0.031(2) 0.0033(18) 0.010(2)
C7 0.039(4) 0.152(8) 0.057(5) -0.064(5) -0.012(3) 0.015(4)
C8 0.102(7) 0.185(10) 0.056(5) -0.062(6) -0.054(5) 0.081(7)
C1 0.030(3) 0.041(3) 0.017(2) -0.013(2) -0.001(2) -0.004(2)
C2 0.043(3) 0.036(3) 0.019(2) -0.012(2) -0.005(2) -0.005(2)
C9 0.042(13) 0.045(11) 0.037(9) -0.027(8) 0.011(11) -0.015(11)
C10 0.049(7) 0.031(6) 0.015(5) -0.006(4) -0.003(4) -0.022(5)
C11 0.076(15) 0.030(8) 0.028(8) -0.008(6) -0.012(11) 0.000(10)
C12 0.089(12) 0.035(7) 0.034(7) -0.007(5) -0.007(7) -0.025(7)
C9' 0.045(10) 0.047(10) 0.047(10) -0.025(8) 0.024(9) -0.016(8)
C10' 0.068(10) 0.040(7) 0.044(8) -0.010(6) 0.006(7) -0.027(7)
C11' 0.070(12) 0.030(7) 0.039(8) -0.021(6) -0.008(9) 0.004(9)
C12' 0.124(14) 0.040(7) 0.022(6) -0.005(5) 0.017(7) -0.031(8)

loop_
_geom_bond_atom_site_label_1
_geom_bond_atom_site_label_2
_geom_bond_distance
_geom_bond_site_symmetry_2
_geom_bond_publ_flag
P1 C9' 1.84(2) . ?
P1 C2 1.855(5) . ?
P1 C5 1.871(7) . ?
P1 C9 1.91(2) . ?
P1 Ir1 2.2938(12) . ?
F1 C3 1.320(7) . ?
O1 C1 1.390(5) . ?
O1 Ir1 2.045(3) . ?
Ir1 O1 2.045(3) 2 ?
Ir1 C10 2.088(9) . ?
Ir1 C10 2.088(9) 2 ?
Ir1 P1 2.2938(12) 2 ?
F2 C3 1.335(6) . ?
F3 C3 1.344(6) . ?
C3 C1 1.530(8) . ?
F4 C4 1.337(8) . ?
C4 F6 1.330(7) . ?
C4 F5 1.345(7) . ?
C4 C1 1.530(7) . ?
C5 C8 1.524(10) . ?
C5 C6 1.526(11) . ?
C5 C7 1.534(8) . ?
C1 C2 1.554(6) . ?
C9 C12 1.49(2) . ?
C9 C11 1.54(3) . ?
C9 C10 1.60(2) . ?
C9' C11' 1.50(3) . ?
C9' C12' 1.53(2) . ?
C9' C10' 1.52(2) . ?
